data_4322564
loop_
_publ_author_name
'Bert D. Alleyne'
'Lincoln A. Hall'
'Ishenkumba A. Kahwa'
'Andrew J. P. White'
'David J. Williams'

_publ_section_title
;
 Comparative Study of the Luminescence Properties of the Europium(III)
 Complexes of the Squarate, Phenylsquarate, and (Diphenylamino)squarate
 Ligands
;
_journal_name_full 'Inorganic Chemistry'
_journal_page_first 6278
_journal_page_last 6284
_journal_paper_doi 10.1021/ic9907664
_journal_volume 38
_journal_year 1999
_chemical_formula_sum 'C64 H64 Eu2 N6 O30'
_chemical_formula_weight 1701.13
_chemical_name_systematic
; 
 ? 
;
_space_group_IT_number 2
_symmetry_cell_setting triclinic
_symmetry_space_group_name_Hall '-P 1'
_symmetry_space_group_name_H-M 'P -1'
_atom_sites_solution_hydrogens geom
_atom_sites_solution_primary direct
_atom_sites_solution_secondary difmap
_audit_creation_method SHELXL
_cell_angle_alpha 77.630(3)
_cell_angle_beta 82.293(3)
_cell_angle_gamma 87.787(3)
_cell_formula_units_Z 1
_cell_length_a 9.1891(4)
_cell_length_b 9.6966(4)
_cell_length_c 19.0240(8)
_cell_measurement_temperature 96(2)
_cell_volume 1640.70(12)
_computing_cell_refinement 'Siemens XSCANS'
_computing_data_collection 'Siemens XSCANS'
_computing_data_reduction 'Siemens SHELXTL'
_computing_molecular_graphics 'Siemens SHELXTL'
_computing_publication_material 'Siemens SHELXTL'
_computing_structure_refinement 'SHELXL-93 (Sheldrick, 1993)'
_computing_structure_solution 'SHELXS-86 (Sheldrick, 1990)'
_diffrn_ambient_temperature 96(2)
_diffrn_measurement_device 'Siemens SMART CCD'
_diffrn_measurement_method '\w scans'
_diffrn_radiation_monochromator graphite
_diffrn_radiation_source 'fine-focus sealed tube'
_diffrn_radiation_type MoK\a
_diffrn_radiation_wavelength 0.71073
_diffrn_reflns_av_R_equivalents 0.0000
_diffrn_reflns_av_sigmaI/netI 0.0785
_diffrn_reflns_limit_h_max 11
_diffrn_reflns_limit_h_min 0
_diffrn_reflns_limit_k_max 12
_diffrn_reflns_limit_k_min -12
_diffrn_reflns_limit_l_max 23
_diffrn_reflns_limit_l_min -23
_diffrn_reflns_number 6652
_diffrn_reflns_theta_max 26.40
_diffrn_reflns_theta_min 4.21
_exptl_absorpt_coefficient_mu 1.991
_exptl_absorpt_correction_type none
_exptl_crystal_colour 'Pale green'
_exptl_crystal_density_diffrn 1.722
_exptl_crystal_description plates
_exptl_crystal_F_000 856
_exptl_crystal_size_max 0.20
_exptl_crystal_size_mid 0.15
_exptl_crystal_size_min 0.04
_refine_diff_density_max 1.661
_refine_diff_density_min -1.730
_refine_diff_density_rms 0.157
_refine_ls_extinction_method none
_refine_ls_goodness_of_fit_all 1.000
_refine_ls_goodness_of_fit_obs 1.043
_refine_ls_matrix_type full
_refine_ls_number_parameters 448
_refine_ls_number_reflns 6652
_refine_ls_number_restraints 12
_refine_ls_restrained_S_all 0.999
_refine_ls_restrained_S_obs 1.042
_refine_ls_R_factor_all 0.0582
_refine_ls_R_factor_obs 0.0430
_refine_ls_shift/esd_max -0.001
_refine_ls_shift/esd_mean 0.000
_refine_ls_structure_factor_coef Fsqd
_refine_ls_weighting_details 'w=1/[\s^2^(Fo^2^)+(0.0618P)^2^+0.0000P] where P=(Fo^2^+2Fc^2^)/3'
_refine_ls_weighting_scheme calc
_refine_ls_wR_factor_all 0.1091
_refine_ls_wR_factor_obs 0.1025
_reflns_number_observed 5475
_reflns_number_total 6652
_reflns_observed_criterion >2sigma(I)
_cod_data_source_file ic9907664_4.cif
_cod_data_source_block LHCAN991
_cod_depositor_comments
;
The following automatic conversions were performed:

'_refine_ls_weighting_scheme' value 'calc
w=1/[\s^2^(Fo^2^)+(0.0618P)^2^+0.0000P] where P=(Fo^2^+2Fc^2^)/3' was
changed to 'calc'. New tag '_refine_ls_weighting_details' was
created. The value of the new tag was set to
'w=1/[\s^2^(Fo^2^)+(0.0618P)^2^+0.0000P] where P=(Fo^2^+2Fc^2^)/3'.

Automatic conversion script
Id: cif_fix_values 3143 2015-03-26 13:38:13Z robertas 
;
_cod_original_formula_sum 'C64 H64 N6 O30 Eu2'
_cod_database_code 4322564

loop_
_symmetry_equiv_pos_as_xyz
'x, y, z'
'-x, -y, -z'

loop_
_atom_site_aniso_label
_atom_site_aniso_U_11
_atom_site_aniso_U_22
_atom_site_aniso_U_33
_atom_site_aniso_U_23
_atom_site_aniso_U_13
_atom_site_aniso_U_12
Eu 0.01272(13) 0.01942(13) 0.02033(14) -0.00579(9) -0.00289(9) -0.00182(8)
C1 0.018(2) 0.013(2) 0.022(3) -0.001(2) -0.001(2) -0.004(2)
O1 0.016(2) 0.026(2) 0.025(2) -0.010(2) -0.0017(14) -0.0007(14)
C2 0.016(2) 0.017(2) 0.020(2) -0.006(2) -0.001(2) -0.002(2)
O2 0.014(2) 0.026(2) 0.018(2) -0.0035(14) -0.0059(13) -0.0034(13)
C3 0.015(2) 0.016(2) 0.021(2) -0.002(2) -0.005(2) -0.001(2)
N3 0.012(2) 0.023(2) 0.020(2) -0.008(2) -0.003(2) 0.000(2)
C4 0.016(2) 0.017(2) 0.023(3) -0.004(2) -0.003(2) -0.003(2)
O4 0.014(2) 0.023(2) 0.025(2) -0.0077(15) -0.0035(14) -0.0005(13)
C5 0.017(2) 0.016(2) 0.026(3) -0.005(2) -0.002(2) -0.001(2)
O5 0.017(2) 0.029(2) 0.023(2) -0.007(2) 0.0008(14) 0.0009(14)
C6 0.015(2) 0.019(2) 0.024(3) -0.008(2) -0.002(2) -0.002(2)
O6 0.013(2) 0.030(2) 0.023(2) -0.007(2) -0.0046(14) -0.0025(14)
C7 0.021(2) 0.013(2) 0.018(2) -0.002(2) -0.004(2) -0.004(2)
N7 0.013(2) 0.024(2) 0.022(2) -0.009(2) -0.001(2) -0.007(2)
C8 0.019(2) 0.017(2) 0.021(3) -0.002(2) -0.005(2) -0.004(2)
O8 0.016(2) 0.029(2) 0.024(2) -0.007(2) -0.0068(14) -0.0021(14)
O9 0.018(2) 0.022(2) 0.026(2) -0.003(2) -0.0059(14) 0.0007(14)
O10 0.020(2) 0.024(2) 0.029(2) -0.003(2) -0.0117(15) -0.0048(14)
N11 0.017(2) 0.023(2) 0.025(2) -0.006(2) 0.002(2) -0.002(2)
O12 0.020(2) 0.018(2) 0.031(2) -0.006(2) -0.0038(15) -0.0021(13)
O13 0.018(2) 0.033(2) 0.026(2) -0.011(2) -0.0028(15) -0.0053(15)
O14 0.016(2) 0.024(2) 0.025(2) -0.0064(15) -0.0060(14) 0.0007(14)
O15 0.021(2) 0.022(2) 0.025(2) -0.012(2) 0.0042(14) -0.0064(14)
O16 0.013(2) 0.021(2) 0.020(2) -0.0030(14) -0.0010(13) -0.0027(13)
C17 0.018(2) 0.020(2) 0.023(3) -0.005(2) -0.002(2) -0.002(2)
C18 0.020(2) 0.027(3) 0.024(3) -0.006(2) -0.002(2) -0.005(2)
C19 0.014(2) 0.031(3) 0.023(3) -0.006(2) 0.001(2) -0.003(2)
C20 0.017(2) 0.024(2) 0.026(3) -0.011(2) -0.002(2) 0.001(2)
C21 0.018(2) 0.025(2) 0.026(3) -0.009(2) -0.005(2) -0.004(2)
C22 0.011(2) 0.027(2) 0.017(2) -0.006(2) 0.001(2) -0.005(2)
C23 0.016(2) 0.026(2) 0.026(3) -0.007(2) -0.003(2) -0.006(2)
C24 0.022(3) 0.029(3) 0.024(3) -0.009(2) -0.004(2) 0.000(2)
C25 0.018(2) 0.031(3) 0.034(3) -0.014(2) -0.007(2) 0.001(2)
C26 0.014(2) 0.022(2) 0.034(3) -0.007(2) -0.003(2) -0.001(2)
C27 0.016(2) 0.022(2) 0.025(3) -0.005(2) -0.001(2) 0.001(2)
C28 0.014(2) 0.020(2) 0.026(3) -0.009(2) -0.004(2) 0.003(2)
C29 0.020(2) 0.020(2) 0.026(3) -0.005(2) -0.005(2) -0.002(2)
C30 0.023(3) 0.026(3) 0.028(3) -0.005(2) -0.004(2) -0.007(2)
C31 0.013(2) 0.034(3) 0.031(3) -0.005(2) -0.003(2) 0.000(2)
C32 0.019(2) 0.032(3) 0.024(3) -0.010(2) 0.001(2) 0.001(2)
C33 0.021(2) 0.028(3) 0.021(3) -0.007(2) -0.006(2) -0.004(2)
C34 0.014(2) 0.022(2) 0.020(2) -0.002(2) 0.000(2) -0.001(2)
C35 0.020(2) 0.025(2) 0.026(3) -0.006(2) -0.006(2) -0.002(2)
C36 0.022(3) 0.032(3) 0.015(2) -0.001(2) 0.000(2) -0.002(2)
C37 0.019(2) 0.035(3) 0.025(3) -0.015(2) -0.007(2) 0.000(2)
C38 0.023(3) 0.030(3) 0.029(3) -0.010(2) -0.002(2) -0.008(2)
C39 0.021(2) 0.023(2) 0.023(3) -0.004(2) -0.003(2) 0.000(2)
C40 0.016(2) 0.025(2) 0.020(2) -0.011(2) -0.002(2) 0.002(2)
O50 0.016(2) 0.028(2) 0.022(2) -0.007(2) -0.0028(14) -0.0010(14)
O60 0.023(2) 0.023(2) 0.028(2) -0.007(2) -0.005(2) -0.0016(14)

loop_
_atom_site_label
_atom_site_type_symbol
_atom_site_fract_x
_atom_site_fract_y
_atom_site_fract_z
_atom_site_U_iso_or_equiv
_atom_site_thermal_displace_type
_atom_site_occupancy
_atom_site_calc_flag
_atom_site_refinement_flags
_atom_site_disorder_group
Eu Eu 0.22827(2) 0.20239(2) 0.011008(13) 0.01713(9) Uani 1 d . .
C1 C 0.6523(5) 0.0562(5) 0.0852(3) 0.0182(10) Uani 1 d . .
O1 O 0.7059(3) 0.0055(3) 0.0329(2) 0.0215(7) Uani 1 d . .
C2 C 0.5042(5) 0.0979(5) 0.1147(3) 0.0174(10) Uani 1 d . .
O2 O 0.3798(3) 0.1018(3) 0.0968(2) 0.0191(7) Uani 1 d . .
C3 C 0.5661(5) 0.1384(5) 0.1730(3) 0.0170(9) Uani 1 d . .
N3 N 0.5061(4) 0.1892(4) 0.2309(2) 0.0176(8) Uani 1 d . .
C4 C 0.7149(5) 0.0986(5) 0.1457(3) 0.0186(10) Uani 1 d . .
O4 O 0.8385(3) 0.0976(3) 0.1646(2) 0.0203(7) Uani 1 d . .
C5 C 0.2511(5) 0.2386(5) -0.1821(3) 0.0195(10) Uani 1 d . .
O5 O 0.1930(4) 0.2431(4) -0.1202(2) 0.0233(7) Uani 1 d . .
C6 C 0.4049(5) 0.2342(5) -0.2173(3) 0.0189(10) Uani 1 d . .
O6 O 0.5273(3) 0.2275(4) -0.1940(2) 0.0216(7) Uani 1 d . .
C7 C 0.3523(5) 0.2385(5) -0.2857(3) 0.0174(9) Uani 1 d . .
N7 N 0.4153(4) 0.2449(4) -0.3543(2) 0.0187(8) Uani 1 d . .
C8 C 0.1991(5) 0.2414(5) -0.2533(3) 0.0191(10) Uani 1 d . .
O8 O 0.0781(3) 0.2501(4) -0.2765(2) 0.0226(7) Uani 1 d . .
O9 O 0.3428(3) 0.4189(3) 0.0435(2) 0.0218(7) Uani 1 d . .
O10 O 0.1933(4) 0.4622(3) -0.0372(2) 0.0235(7) Uani 1 d . .
N11 N 0.2795(4) 0.5076(4) -0.0005(2) 0.0222(9) Uani 1 d . .
O12 O 0.2998(4) 0.6367(3) -0.0087(2) 0.0228(7) Uani 1 d . .
O13 O 0.4672(4) 0.2645(4) -0.0560(2) 0.0248(8) Uani 1 d D .
H13A H 0.5418(37) 0.3020(55) -0.0405(30) 0.030 Uiso 1 d D .
H13B H 0.5085(56) 0.2416(58) -0.0977(16) 0.030 Uiso 1 d D .
O14 O -0.0293(4) 0.2079(3) -0.0094(2) 0.0210(7) Uani 1 d D .
H14A H -0.1086(34) 0.2552(49) 0.0068(29) 0.025 Uiso 1 d D .
H14B H -0.0541(56) 0.1469(45) -0.0353(26) 0.025 Uiso 1 d D .
O15 O 0.0817(4) 0.2819(3) 0.1094(2) 0.0220(7) Uani 1 d D .
H15A H 0.0224(47) 0.2201(40) 0.1415(23) 0.026 Uiso 1 d D .
H15B H 0.0935(59) 0.3757(10) 0.1028(30) 0.026 Uiso 1 d D .
O16 O 0.0915(3) -0.0060(3) 0.0898(2) 0.0185(7) Uani 1 d D .
H16A H 0.0079(31) 0.0042(54) 0.1189(24) 0.022 Uiso 1 d D .
H16B H 0.1282(53) -0.0710(40) 0.1244(19) 0.022 Uiso 1 d D .
C17 C 0.2784(3) 0.0562(2) 0.2608(2) 0.0204(10) Uani 1 d G .
H17A H 0.3318(3) -0.0264(2) 0.2532(2) 0.024 Uiso 1 calc R .
C18 C 0.1274(3) 0.0502(2) 0.2811(2) 0.0232(10) Uani 1 d G .
H18A H 0.0775(4) -0.0365(3) 0.2873(3) 0.028 Uiso 1 calc R .
C19 C 0.0493(2) 0.1710(3) 0.2922(2) 0.0230(11) Uani 1 d G .
H19A H -0.0540(2) 0.1669(4) 0.3060(3) 0.028 Uiso 1 calc R .
C20 C 0.1222(3) 0.2978(2) 0.2830(2) 0.0214(10) Uani 1 d G .
H20A H 0.0689(4) 0.3803(3) 0.2906(3) 0.026 Uiso 1 calc R .
C21 C 0.2733(3) 0.3038(2) 0.2627(2) 0.0219(10) Uani 1 d G .
H21A H 0.3232(4) 0.3905(3) 0.2564(3) 0.026 Uiso 1 calc R .
C22 C 0.3514(2) 0.1830(3) 0.2516(2) 0.0185(10) Uani 1 d G .
C23 C 0.5670(3) 0.2437(3) 0.34263(15) 0.0224(10) Uani 1 d G .
H23A H 0.4937(3) 0.1796(3) 0.36933(15) 0.027 Uiso 1 calc R .
C24 C 0.6480(3) 0.3179(3) 0.37869(12) 0.0245(11) Uani 1 d G .
H24A H 0.6301(5) 0.3046(5) 0.43004(12) 0.029 Uiso 1 calc R .
C25 C 0.7552(3) 0.4117(3) 0.3396(2) 0.0259(11) Uani 1 d G .
H25A H 0.8105(4) 0.4624(4) 0.3643(2) 0.031 Uiso 1 calc R .
C26 C 0.7813(3) 0.4312(3) 0.2645(2) 0.0229(11) Uani 1 d G .
H26A H 0.8546(4) 0.4953(4) 0.2378(2) 0.027 Uiso 1 calc R .
C27 C 0.7003(3) 0.3570(3) 0.22842(12) 0.0216(10) Uani 1 d G .
H27A H 0.7182(5) 0.3704(5) 0.17707(12) 0.026 Uiso 1 calc R .
C28 C 0.5932(3) 0.2633(3) 0.26749(15) 0.0190(10) Uani 1 d G .
C29 C 0.6368(3) 0.3696(3) -0.3470(2) 0.0220(10) Uani 1 d G .
H29A H 0.5806(3) 0.4220(3) -0.3159(2) 0.026 Uiso 1 calc R .
C30 C 0.7872(3) 0.3911(3) -0.3646(2) 0.0255(11) Uani 1 d G .
H30A H 0.8336(4) 0.4582(4) -0.3455(3) 0.031 Uiso 1 calc R .
C31 C 0.8695(2) 0.3145(4) -0.4102(2) 0.0262(11) Uani 1 d G .
H31A H 0.9722(2) 0.3292(5) -0.4222(3) 0.031 Uiso 1 calc R .
C32 C 0.8014(3) 0.2163(3) -0.4382(2) 0.0247(11) Uani 1 d G .
H32A H 0.8577(4) 0.1639(5) -0.4693(2) 0.030 Uiso 1 calc R .
C33 C 0.6511(3) 0.1948(3) -0.4206(2) 0.0229(10) Uani 1 d G .
H33A H 0.6046(4) 0.1277(4) -0.4397(3) 0.027 Uiso 1 calc R .
C34 C 0.5688(2) 0.2714(3) -0.3750(2) 0.0191(10) Uani 1 d G .
C35 C 0.3357(3) 0.3001(3) -0.4747(2) 0.0232(10) Uani 1 d G .
H35A H 0.3900(3) 0.3852(3) -0.4855(2) 0.028 Uiso 1 calc R .
C36 C 0.2615(3) 0.2641(3) -0.52715(12) 0.0240(11) Uani 1 d G .
H36A H 0.2650(5) 0.3244(4) -0.57379(14) 0.029 Uiso 1 calc R .
C37 C 0.1821(3) 0.1396(3) -0.51131(14) 0.0247(11) Uani 1 d G .
H37A H 0.1313(5) 0.1150(5) -0.5471(2) 0.030 Uiso 1 calc R .
C38 C 0.1768(3) 0.0513(3) -0.4431(2) 0.0268(11) Uani 1 d G .
H38A H 0.1226(5) -0.0337(3) -0.4322(2) 0.032 Uiso 1 calc R .
C39 C 0.2510(3) 0.0874(3) -0.39064(13) 0.0223(10) Uani 1 d G .
H39A H 0.2475(5) 0.0270(4) -0.34399(15) 0.027 Uiso 1 calc R .
C40 C 0.3305(3) 0.2118(3) -0.40647(14) 0.0196(10) Uani 1 d G .
O50 O -0.1794(4) 0.2382(4) -0.1834(2) 0.0216(7) Uani 1 d D .
H50A H -0.1150(46) 0.2488(55) -0.2242(16) 0.026 Uiso 1 d D .
H50B H -0.2685(26) 0.2460(57) -0.1987(28) 0.026 Uiso 1 d D .
O60 O 0.0619(4) 0.5422(4) 0.1345(2) 0.0241(8) Uani 1 d D .
H60A H 0.1233(44) 0.6034(46) 0.1446(31) 0.029 Uiso 1 d D .
H60B H 0.0043(50) 0.6049(44) 0.1086(25) 0.029 Uiso 1 d D .

loop_
_atom_type_symbol
_atom_type_description
_atom_type_scat_dispersion_real
_atom_type_scat_dispersion_imag
_atom_type_scat_source
C C 0.0033 0.0016 'International Tables Vol C Tables 4.2.6.8 and 6.1.1.4'
H H 0.0000 0.0000 'International Tables Vol C Tables 4.2.6.8 and 6.1.1.4'
N N 0.0061 0.0033 'International Tables Vol C Tables 4.2.6.8 and 6.1.1.4'
O O 0.0106 0.0060 'International Tables Vol C Tables 4.2.6.8 and 6.1.1.4'
Eu Eu -0.1578 3.6682 'International Tables Vol C Tables 4.2.6.8 and 6.1.1.4'

loop_
_geom_angle_atom_site_label_1
_geom_angle_atom_site_label_2
_geom_angle_atom_site_label_3
_geom_angle
_geom_angle_site_symmetry_1
_geom_angle_site_symmetry_3
_geom_angle_publ_flag
O2 Eu O1 82.03(11) . 2_655 ?
O2 Eu O15 85.38(12) . . ?
O1 Eu O15 141.45(12) 2_655 . ?
O2 Eu O13 79.10(12) . . ?
O1 Eu O13 78.74(11) 2_655 . ?
O15 Eu O13 134.05(11) . . ?
O2 Eu O14 140.56(11) . . ?
O1 Eu O14 96.33(11) 2_655 . ?
O15 Eu O14 71.50(11) . . ?
O13 Eu O14 139.54(12) . . ?
O2 Eu O5 144.91(10) . . ?
O1 Eu O5 70.64(11) 2_655 . ?
O15 Eu O5 129.68(11) . . ?
O13 Eu O5 74.41(11) . . ?
O14 Eu O5 66.25(11) . . ?
O2 Eu O16 74.13(11) . . ?
O1 Eu O16 69.47(11) 2_655 . ?
O15 Eu O16 72.06(11) . . ?
O13 Eu O16 140.62(11) . . ?
O14 Eu O16 68.59(11) . . ?
O5 Eu O16 114.05(11) . . ?
O2 Eu O10 125.97(11) . . ?
O1 Eu O10 139.29(12) 2_655 . ?
O15 Eu O10 75.97(12) . . ?
O13 Eu O10 78.93(12) . . ?
O14 Eu O10 79.63(11) . . ?
O5 Eu O10 70.78(11) . . ?
O16 Eu O10 140.42(10) . . ?
O2 Eu O9 76.13(11) . . ?
O1 Eu O9 141.75(10) 2_655 . ?
O15 Eu O9 67.72(11) . . ?
O13 Eu O9 66.63(11) . . ?
O14 Eu O9 120.40(10) . . ?
O5 Eu O9 112.64(11) . . ?
O16 Eu O9 131.16(11) . . ?
O10 Eu O9 49.84(11) . . ?
O1 C1 C2 136.3(4) . . ?
O1 C1 C4 133.7(4) . . ?
C2 C1 C4 90.0(4) . . ?
C1 O1 Eu 146.7(3) . 2_655 ?
O2 C2 C3 134.5(4) . . ?
O2 C2 C1 136.0(4) . . ?
C3 C2 C1 89.5(4) . . ?
C2 O2 Eu 146.0(3) . . ?
N3 C3 C2 132.8(4) . . ?
N3 C3 C4 134.8(4) . . ?
C2 C3 C4 92.5(4) . . ?
C3 N3 C22 119.7(4) . . ?
C3 N3 C28 120.9(3) . . ?
C22 N3 C28 119.0(3) . . ?
O4 C4 C3 136.4(4) . . ?
O4 C4 C1 135.5(4) . . ?
C3 C4 C1 88.1(4) . . ?
O5 C5 C6 134.6(5) . . ?
O5 C5 C8 136.0(4) . . ?
C6 C5 C8 89.3(4) . . ?
C5 O5 Eu 145.6(3) . . ?
O6 C6 C7 136.9(4) . . ?
O6 C6 C5 133.3(4) . . ?
C7 C6 C5 89.8(4) . . ?
N7 C7 C6 135.3(4) . . ?
N7 C7 C8 132.4(4) . . ?
C6 C7 C8 92.2(4) . . ?
C7 N7 C34 121.3(4) . . ?
C7 N7 C40 119.6(4) . . ?
C34 N7 C40 118.9(3) . . ?
O8 C8 C7 135.2(5) . . ?
O8 C8 C5 136.0(4) . . ?
C7 C8 C5 88.7(4) . . ?
N11 O9 Eu 94.1(3) . . ?
N11 O10 Eu 98.1(3) . . ?
O12 N11 O9 121.5(4) . . ?
O12 N11 O10 120.6(4) . . ?
O9 N11 O10 117.9(4) . . ?
C18 C17 C22 120.0 . . ?
C17 C18 C19 120.0 . . ?
C20 C19 C18 120.0 . . ?
C19 C20 C21 120.0 . . ?
C22 C21 C20 120.0 . . ?
C21 C22 C17 120.0 . . ?
C21 C22 N3 119.9(2) . . ?
C17 C22 N3 120.1(2) . . ?
C24 C23 C28 120.0 . . ?
C23 C24 C25 120.0 . . ?
C24 C25 C26 120.0 . . ?
C27 C26 C25 120.0 . . ?
C26 C27 C28 120.0 . . ?
C27 C28 C23 120.0 . . ?
C27 C28 N3 120.6(2) . . ?
C23 C28 N3 119.4(2) . . ?
C30 C29 C34 120.0 . . ?
C31 C30 C29 120.0 . . ?
C30 C31 C32 120.0 . . ?
C33 C32 C31 120.0 . . ?
C34 C33 C32 120.0 . . ?
C33 C34 C29 120.0 . . ?
C33 C34 N7 120.0(2) . . ?
C29 C34 N7 119.9(2) . . ?
C36 C35 C40 120.0 . . ?
C37 C36 C35 120.0 . . ?
C38 C37 C36 120.0 . . ?
C37 C38 C39 120.0 . . ?
C38 C39 C40 120.0 . . ?
C39 C40 C35 120.0 . . ?
C39 C40 N7 120.2(2) . . ?
C35 C40 N7 119.6(2) . . ?

loop_
_geom_bond_atom_site_label_1
_geom_bond_atom_site_label_2
_geom_bond_distance
_geom_bond_site_symmetry_2
_geom_bond_publ_flag
Eu O2 2.319(3) . ?
Eu O1 2.371(3) 2_655 ?
Eu O15 2.403(3) . ?
Eu O13 2.415(3) . ?
Eu O14 2.446(3) . ?
Eu O5 2.505(4) . ?
Eu O16 2.510(3) . ?
Eu O10 2.514(3) . ?
Eu O9 2.607(3) . ?
C1 O1 1.237(6) . ?
C1 C2 1.476(6) . ?
C1 C4 1.492(6) . ?
O1 Eu 2.371(3) 2_655 ?
C2 O2 1.233(6) . ?
C2 C3 1.442(6) . ?
C3 N3 1.346(6) . ?
C3 C4 1.464(6) . ?
N3 C22 1.423(4) . ?
N3 C28 1.430(4) . ?
C4 O4 1.236(6) . ?
C5 O5 1.236(6) . ?
C5 C6 1.484(6) . ?
C5 C8 1.489(7) . ?
C6 O6 1.258(6) . ?
C6 C7 1.439(7) . ?
C7 N7 1.345(6) . ?
C7 C8 1.461(6) . ?
N7 C34 1.431(4) . ?
N7 C40 1.435(4) . ?
C8 O8 1.244(6) . ?
O9 N11 1.251(5) . ?
O10 N11 1.270(5) . ?
N11 O12 1.246(5) . ?
C17 C18 1.39 . ?
C17 C22 1.39 . ?
C18 C19 1.39 . ?
C19 C20 1.39 . ?
C20 C21 1.39 . ?
C21 C22 1.39 . ?
C23 C24 1.39 . ?
C23 C28 1.39 . ?
C24 C25 1.39 . ?
C25 C26 1.39 . ?
C26 C27 1.39 . ?
C27 C28 1.39 . ?
C29 C30 1.39 . ?
C29 C34 1.39 . ?
C30 C31 1.39 . ?
C31 C32 1.39 . ?
C32 C33 1.39 . ?
C33 C34 1.39 . ?
C35 C36 1.39 . ?
C35 C40 1.39 . ?
C36 C37 1.39 . ?
C37 C38 1.39 . ?
C38 C39 1.39 . ?
C39 C40 1.39 . ?
